data_7247357
loop_
_publ_author_name
'Gore, Babasaheb Sopan'
'Kuo, Chiao-Ying'
'Wang, Jeh-Jeng'

_publ_section_title
;
 Photocatalyst- and transition-metal-free syntheses of furan-fused
 dihydroazepines by visible light
;
_journal_issue 20
_journal_name_full 'Green Chemistry'
_journal_page_first 8074
_journal_page_last 8081
_journal_paper_doi 10.1039/D3GC02364H
_journal_volume 25
_journal_year 2023
_chemical_formula_moiety 'C29 H26 N2 O2'
_chemical_formula_sum 'C29 H26 N2 O2'
_chemical_formula_weight 434.52
_space_group_crystal_system monoclinic
_space_group_IT_number 14
_space_group_name_Hall '-P 2yn'
_space_group_name_H-M_alt 'P 1 21/n 1'
_atom_sites_solution_hydrogens geom
_atom_sites_solution_primary dual
_audit_creation_date 2022-03-16
_audit_creation_method
;
Olex2 1.3-ac4
(compiled 2019.04.23 svn.r3594 for Rigaku Oxford Diffraction, GUI svn.r5739)
;
_audit_update_record
;
2023-06-29 deposited with the CCDC.	2023-08-23 downloaded from the CCDC.
;
_cell_angle_alpha 90
_cell_angle_beta 92.512(3)
_cell_angle_gamma 90
_cell_formula_units_Z 4
_cell_length_a 10.6050(3)
_cell_length_b 11.8204(3)
_cell_length_c 17.9554(5)
_cell_measurement_reflns_used 12008
_cell_measurement_temperature 113(2)
_cell_measurement_theta_max 26.9560
_cell_measurement_theta_min 2.0530
_cell_volume 2248.64(11)
_computing_cell_refinement 'CrysAlisPro 1.171.41.56a (Rigaku OD, 2020)'
_computing_data_collection 'CrysAlisPro 1.171.41.56a (Rigaku OD, 2020)'
_computing_data_reduction 'CrysAlisPro 1.171.41.56a (Rigaku OD, 2020)'
_computing_molecular_graphics 'Olex2 (Dolomanov et al., 2009)'
_computing_publication_material 'Olex2 (Dolomanov et al., 2009)'
_computing_structure_refinement 'ShelXL (Sheldrick, 2015)'
_computing_structure_solution 'ShelXT (Sheldrick, 2015)'
_diffrn_ambient_temperature 113(2)
_diffrn_detector 'Hybrid Pixel Array Detector'
_diffrn_detector_area_resol_mean 10.0000
_diffrn_measured_fraction_theta_full 1.000
_diffrn_measured_fraction_theta_max 1.000
_diffrn_measurement_details
;
List of Runs (angles in degrees, time in seconds):

  # Type    Start    End  Width  t~exp~   \w     \q     \k     \f   Frames
#--------------------------------------------------------------------------
  1  \w    -28.00 100.00   0.50   34.07    --   10.60  35.00  78.00  256
  2  \w    -52.00   9.00   0.50   34.07    --   10.60 -35.00 -78.00  122
  3  \w    -10.00  15.00   0.50   34.07    --  -10.90  35.00  78.00   50
  4  \w    -61.00 -36.00   0.50   34.07    --  -10.90 -35.00 -78.00   50
  5  \w    -68.00  22.00   0.50   34.07    --   10.60 -77.00   0.00  180
  6  \w    -82.00 -38.00   0.50   34.07    --  -10.90 -77.00-180.00   88
  7  \w    -25.00  14.00   0.50   34.07    --  -10.90 -77.00-180.00   78
  8  \w   -100.00 -38.00   0.50   34.07    --  -10.90 -77.00-120.00  124
  9  \w    -25.00  15.00   0.50   34.07    --  -10.90 -77.00-120.00   80
 10  \w    -34.00  66.00   0.50   34.07    --  -10.90  77.00-180.00  200
 11  \w    -31.00  20.00   0.50   34.07    --  -10.90 -57.00-180.00  102
 12  \w    -67.00 -36.00   0.50   34.07    --  -10.90 -57.00-180.00   62
;
_diffrn_measurement_device 'four-circle diffractometer'
_diffrn_measurement_device_type 'XtaLAB Pro II AFC12 (RINC): Kappa single'
_diffrn_measurement_method '\w scans'
_diffrn_orient_matrix_type 'CrysAlisPro convention (1999,Acta A55,543-557)'
_diffrn_orient_matrix_UB_11 0.0375233000
_diffrn_orient_matrix_UB_12 0.0409603000
_diffrn_orient_matrix_UB_13 -0.0176380000
_diffrn_orient_matrix_UB_21 -0.0509283000
_diffrn_orient_matrix_UB_22 0.0388579000
_diffrn_orient_matrix_UB_23 0.0000274000
_diffrn_orient_matrix_UB_31 0.0218988000
_diffrn_orient_matrix_UB_32 0.0203871000
_diffrn_orient_matrix_UB_33 0.0353748000
_diffrn_radiation_monochromator mirror
_diffrn_radiation_probe x-ray
_diffrn_radiation_type 'Mo K\a'
_diffrn_radiation_wavelength 0.71073
_diffrn_reflns_av_R_equivalents 0.0419
_diffrn_reflns_av_unetI/netI 0.0327
_diffrn_reflns_Laue_measured_fraction_full 1.000
_diffrn_reflns_Laue_measured_fraction_max 1.000
_diffrn_reflns_limit_h_max 12
_diffrn_reflns_limit_h_min -12
_diffrn_reflns_limit_k_max 14
_diffrn_reflns_limit_k_min -14
_diffrn_reflns_limit_l_max 21
_diffrn_reflns_limit_l_min -21
_diffrn_reflns_number 24549
_diffrn_reflns_point_group_measured_fraction_full 1.000
_diffrn_reflns_point_group_measured_fraction_max 1.000
_diffrn_reflns_theta_full 24.997
_diffrn_reflns_theta_max 24.997
_diffrn_reflns_theta_min 2.063
_diffrn_source 'micro-focus sealed X-ray tube'
_diffrn_source_type 'Rigaku (Mo) X-ray Source'
_exptl_absorpt_coefficient_mu 0.081
_exptl_absorpt_correction_T_max 1.00000
_exptl_absorpt_correction_T_min 0.46415
_exptl_absorpt_correction_type multi-scan
_exptl_absorpt_process_details
;
CrysAlisPro 1.171.41.56a (Rigaku Oxford Diffraction, 2020)
Empirical absorption correction using spherical harmonics,
 implemented in SCALE3 ABSPACK scaling algorithm.
;
_exptl_crystal_colour 'clear colourless'
_exptl_crystal_colour_lustre clear
_exptl_crystal_colour_primary colourless
_exptl_crystal_density_diffrn 1.283
_exptl_crystal_description prism
_exptl_crystal_F_000 920
_exptl_crystal_size_max 0.2
_exptl_crystal_size_mid 0.1
_exptl_crystal_size_min 0.1
_refine_diff_density_max 0.200
_refine_diff_density_min -0.210
_refine_diff_density_rms 0.041
_refine_ls_extinction_method none
_refine_ls_goodness_of_fit_ref 1.082
_refine_ls_hydrogen_treatment constr
_refine_ls_matrix_type full
_refine_ls_number_parameters 301
_refine_ls_number_reflns 3954
_refine_ls_number_restraints 0
_refine_ls_restrained_S_all 1.082
_refine_ls_R_factor_all 0.0503
_refine_ls_R_factor_gt 0.0400
_refine_ls_shift/su_max 0.001
_refine_ls_shift/su_mean 0.000
_refine_ls_structure_factor_coef Fsqd
_refine_ls_weighting_details 'w=1/[\s^2^(Fo^2^)+(0.0526P)^2^+0.4643P] where P=(Fo^2^+2Fc^2^)/3'
_refine_ls_weighting_scheme calc
_refine_ls_wR_factor_gt 0.1011
_refine_ls_wR_factor_ref 0.1057
_reflns_Friedel_coverage 0.000
_reflns_number_gt 3257
_reflns_number_total 3954
_reflns_threshold_expression 'I > 2\s(I)'
_cod_data_source_file d3gc02364h2.cif
_cod_data_source_block k11103-jjw-e(nc-en-a5br1)
_cod_depositor_comments 'Adding full bibliography for 7247352--7247359.cif.'
_cod_database_code 7247357
_shelx_shelxl_version_number 2018/3
_chemical_oxdiff_formula 'C N O'
_shelx_space_group_comment
;
The symmetry employed for this shelxl refinement is uniquely defined
by the following loop, which should always be used as a source of
symmetry information in preference to the above space-group names.
They are only intended as comments.
;
_shelx_estimated_absorpt_t_max 0.992
_shelx_estimated_absorpt_t_min 0.984
_diffrn_oxdiff_digest_frames
;
011bc393e9aaf6884fdb3c6beb8efd1cd60002513c1
;
_reflns_odcompleteness_completeness 99.46
_reflns_odcompleteness_iscentric 1
_reflns_odcompleteness_theta 26.32
_olex2_refinement_description
;
1. Fixed Uiso
 At 1.2 times of:
  All C(H) groups, All C(H,H) groups, All N(H) groups
 At 1.5 times of:
  All C(H,H,H) groups
2.a Ternary CH refined with riding coordinates:
 C10(H10)
2.b Secondary CH2 refined with riding coordinates:
 C9(H9A,H9B)
2.c Aromatic/amide H refined with riding coordinates:
 N2(H2), C4(H4), C5(H5), C6(H6), C7(H7), C12(H12), C13(H13), C14(H14),
 C15(H15), C16(H16), C25(H25), C26(H26), C27(H27), C28(H28)
2.d Idealised Me refined as rotating group:
 C18(H18A,H18B,H18C), C19(H19A,H19B,H19C), C20(H20A,H20B,H20C)
;
_olex2_submission_special_instructions 'No special instructions were received'
_oxdiff_exptl_absorpt_empirical_details
;
Empirical correction (ABSPACK) includes:
- Absorption correction using spherical harmonics
- Frame scaling
;
_oxdiff_exptl_absorpt_empirical_full_max 1.744
_oxdiff_exptl_absorpt_empirical_full_min 0.544

loop_
_space_group_symop_operation_xyz
'x, y, z'
'-x+1/2, y+1/2, -z+1/2'
'-x, -y, -z'
'x-1/2, -y-1/2, z-1/2'

loop_
_atom_site_label
_atom_site_type_symbol
_atom_site_fract_x
_atom_site_fract_y
_atom_site_fract_z
_atom_site_U_iso_or_equiv
_atom_site_adp_type
_atom_site_occupancy
_atom_site_site_symmetry_order
_atom_site_calc_flag
_atom_site_refinement_flags_posn
_atom_site_refinement_flags_adp
_atom_site_refinement_flags_occupancy
_atom_site_disorder_assembly
_atom_site_disorder_group
O1 O 0.42877(9) 0.42675(8) 0.68474(5) 0.0202(2) Uani 1 1 d . . . . .
O2 O 0.02179(9) 0.51464(8) 0.59763(5) 0.0233(3) Uani 1 1 d . . . . .
N1 N 0.42242(11) 0.45904(10) 0.81459(6) 0.0199(3) Uani 1 1 d . . . . .
N2 N 0.16354(11) 0.44801(10) 0.51712(6) 0.0207(3) Uani 1 1 d . . . . .
H2 H 0.105147 0.454702 0.481040 0.025 Uiso 1 1 calc R . . . .
C1 C 0.35805(13) 0.45603(11) 0.74645(8) 0.0189(3) Uani 1 1 d . . . . .
C2 C 0.23621(13) 0.47703(12) 0.72449(8) 0.0191(3) Uani 1 1 d . . . . .
C3 C 0.14136(14) 0.50203(12) 0.77978(8) 0.0209(3) Uani 1 1 d . . . . .
C4 C 0.02337(14) 0.44956(13) 0.77752(9) 0.0272(4) Uani 1 1 d . . . . .
H4 H -0.001312 0.402534 0.736527 0.033 Uiso 1 1 calc R . . . .
C5 C -0.05788(16) 0.46589(15) 0.83493(9) 0.0348(4) Uani 1 1 d . . . . .
H5 H -0.137944 0.429708 0.833467 0.042 Uiso 1 1 calc R . . . .
C6 C -0.02215(16) 0.53510(15) 0.89448(9) 0.0369(4) Uani 1 1 d . . . . .
H6 H -0.077423 0.545640 0.934126 0.044 Uiso 1 1 calc R . . . .
C7 C 0.09390(16) 0.58890(14) 0.89634(9) 0.0312(4) Uani 1 1 d . . . . .
H7 H 0.117191 0.636732 0.937180 0.037 Uiso 1 1 calc R . . . .
C8 C 0.17678(14) 0.57397(12) 0.83936(8) 0.0233(3) Uani 1 1 d . . . . .
C9 C 0.30071(14) 0.63682(12) 0.83865(9) 0.0261(4) Uani 1 1 d . . . . .
H9A H 0.298112 0.699990 0.874760 0.031 Uiso 1 1 calc R . . . .
H9B H 0.309052 0.670232 0.788551 0.031 Uiso 1 1 calc R . . . .
C10 C 0.41890(14) 0.56511(12) 0.85761(8) 0.0229(3) Uani 1 1 d . . . . .
H10 H 0.416336 0.543895 0.911438 0.027 Uiso 1 1 calc R . . . .
C11 C 0.53725(14) 0.63608(12) 0.84883(8) 0.0222(3) Uani 1 1 d . . . . .
C12 C 0.56153(15) 0.72923(13) 0.89509(9) 0.0298(4) Uani 1 1 d . . . . .
H12 H 0.506280 0.745269 0.933976 0.036 Uiso 1 1 calc R . . . .
C13 C 0.66450(16) 0.79854(14) 0.88534(9) 0.0333(4) Uani 1 1 d . . . . .
H13 H 0.679686 0.861130 0.917685 0.040 Uiso 1 1 calc R . . . .
C14 C 0.74533(16) 0.77720(14) 0.82882(9) 0.0324(4) Uani 1 1 d . . . . .
H14 H 0.814439 0.826231 0.820882 0.039 Uiso 1 1 calc R . . . .
C15 C 0.72433(16) 0.68355(15) 0.78394(9) 0.0351(4) Uani 1 1 d . . . . .
H15 H 0.780951 0.666826 0.745885 0.042 Uiso 1 1 calc R . . . .
C16 C 0.62143(15) 0.61379(14) 0.79394(8) 0.0292(4) Uani 1 1 d . . . . .
H16 H 0.608477 0.549685 0.762623 0.035 Uiso 1 1 calc R . . . .
C17 C 0.44386(14) 0.35054(12) 0.85672(8) 0.0219(3) Uani 1 1 d . . . . .
C18 C 0.33150(16) 0.32355(15) 0.90406(10) 0.0351(4) Uani 1 1 d . . . . .
H18A H 0.345357 0.250584 0.929014 0.053 Uiso 1 1 calc GR . . . .
H18B H 0.254427 0.319802 0.871992 0.053 Uiso 1 1 calc GR . . . .
H18C H 0.322638 0.382937 0.941554 0.053 Uiso 1 1 calc GR . . . .
C19 C 0.56484(16) 0.36115(14) 0.90553(9) 0.0318(4) Uani 1 1 d . . . . .
H19A H 0.635730 0.378207 0.874156 0.048 Uiso 1 1 calc GR . . . .
H19B H 0.581072 0.289784 0.932030 0.048 Uiso 1 1 calc GR . . . .
H19C H 0.555360 0.422260 0.941744 0.048 Uiso 1 1 calc GR . . . .
C20 C 0.46006(17) 0.25520(13) 0.80149(9) 0.0327(4) Uani 1 1 d . . . . .
H20A H 0.530087 0.272958 0.769618 0.049 Uiso 1 1 calc GR . . . .
H20B H 0.382214 0.246320 0.770583 0.049 Uiso 1 1 calc GR . . . .
H20C H 0.478344 0.184697 0.828575 0.049 Uiso 1 1 calc GR . . . .
C21 C 0.12950(14) 0.47739(11) 0.58737(8) 0.0195(3) Uani 1 1 d . . . . .
C22 C 0.22836(13) 0.46168(11) 0.64476(8) 0.0187(3) Uani 1 1 d . . . . .
C23 C 0.34609(14) 0.42891(11) 0.62489(8) 0.0189(3) Uani 1 1 d . . . . .
C24 C 0.37947(14) 0.39771(11) 0.55176(8) 0.0202(3) Uani 1 1 d . . . . .
C25 C 0.49702(14) 0.35670(12) 0.53129(8) 0.0241(3) Uani 1 1 d . . . . .
H25 H 0.563955 0.349332 0.567895 0.029 Uiso 1 1 calc R . . . .
C26 C 0.51604(15) 0.32721(13) 0.45896(8) 0.0279(4) Uani 1 1 d . . . . .
H26 H 0.595637 0.298618 0.445541 0.034 Uiso 1 1 calc R . . . .
C27 C 0.41830(15) 0.33920(13) 0.40491(8) 0.0284(4) Uani 1 1 d . . . . .
H27 H 0.432141 0.318786 0.354752 0.034 Uiso 1 1 calc R . . . .
C28 C 0.30204(15) 0.38020(12) 0.42321(8) 0.0248(4) Uani 1 1 d . . . . .
H28 H 0.236586 0.389032 0.385825 0.030 Uiso 1 1 calc R . . . .
C29 C 0.28117(13) 0.40865(11) 0.49709(8) 0.0199(3) Uani 1 1 d . . . . .

loop_
_atom_site_aniso_label
_atom_site_aniso_U_11
_atom_site_aniso_U_22
_atom_site_aniso_U_33
_atom_site_aniso_U_23
_atom_site_aniso_U_13
_atom_site_aniso_U_12
O1 0.0179(5) 0.0259(5) 0.0167(5) 0.0006(4) -0.0021(4) 0.0020(4)
O2 0.0175(6) 0.0283(6) 0.0238(6) -0.0019(4) -0.0033(4) 0.0043(4)
N1 0.0207(7) 0.0205(6) 0.0179(6) 0.0002(5) -0.0039(5) 0.0019(5)
N2 0.0181(7) 0.0258(6) 0.0178(6) 0.0002(5) -0.0052(5) 0.0020(5)
C1 0.0201(8) 0.0200(7) 0.0164(7) 0.0001(6) -0.0002(6) 0.0014(6)
C2 0.0183(8) 0.0195(7) 0.0192(7) 0.0011(6) -0.0016(6) 0.0007(6)
C3 0.0185(8) 0.0231(7) 0.0209(8) 0.0047(6) -0.0021(6) 0.0061(6)
C4 0.0225(8) 0.0306(8) 0.0285(9) 0.0014(7) -0.0011(7) 0.0014(7)
C5 0.0231(9) 0.0425(10) 0.0392(10) 0.0039(8) 0.0064(7) 0.0009(8)
C6 0.0319(10) 0.0493(11) 0.0304(9) 0.0002(8) 0.0109(8) 0.0079(8)
C7 0.0317(10) 0.0357(9) 0.0262(9) -0.0036(7) 0.0010(7) 0.0092(8)
C8 0.0217(8) 0.0252(8) 0.0226(8) 0.0015(6) -0.0025(6) 0.0076(6)
C9 0.0268(9) 0.0241(8) 0.0270(8) -0.0029(6) -0.0036(7) 0.0042(7)
C10 0.0252(9) 0.0238(7) 0.0192(7) -0.0021(6) -0.0031(6) 0.0021(6)
C11 0.0229(8) 0.0231(7) 0.0199(8) 0.0014(6) -0.0076(6) 0.0032(6)
C12 0.0270(9) 0.0331(9) 0.0289(8) -0.0072(7) -0.0033(7) 0.0033(7)
C13 0.0292(9) 0.0301(9) 0.0395(10) -0.0097(8) -0.0094(8) -0.0014(7)
C14 0.0266(9) 0.0367(9) 0.0331(9) 0.0004(7) -0.0081(7) -0.0081(7)
C15 0.0304(10) 0.0481(10) 0.0268(9) -0.0062(8) -0.0010(7) -0.0100(8)
C16 0.0301(9) 0.0335(9) 0.0236(8) -0.0064(7) -0.0028(7) -0.0047(7)
C17 0.0226(8) 0.0216(7) 0.0213(8) 0.0038(6) -0.0020(6) 0.0019(6)
C18 0.0292(9) 0.0383(9) 0.0381(10) 0.0145(8) 0.0034(8) 0.0021(8)
C19 0.0300(9) 0.0324(9) 0.0323(9) 0.0060(7) -0.0087(7) 0.0026(7)
C20 0.0445(11) 0.0233(8) 0.0298(9) 0.0026(7) -0.0037(8) 0.0044(7)
C21 0.0202(8) 0.0177(7) 0.0202(8) 0.0005(6) -0.0021(6) -0.0015(6)
C22 0.0177(8) 0.0190(7) 0.0194(7) 0.0017(6) -0.0009(6) -0.0010(6)
C23 0.0196(8) 0.0193(7) 0.0174(7) 0.0025(6) -0.0049(6) -0.0012(6)
C24 0.0213(8) 0.0192(7) 0.0200(8) 0.0015(6) 0.0001(6) -0.0013(6)
C25 0.0196(8) 0.0283(8) 0.0241(8) 0.0024(6) -0.0018(6) 0.0008(6)
C26 0.0239(9) 0.0322(8) 0.0280(9) -0.0002(7) 0.0046(7) 0.0031(7)
C27 0.0310(9) 0.0345(9) 0.0199(8) -0.0036(7) 0.0034(7) 0.0004(7)
C28 0.0260(9) 0.0286(8) 0.0195(8) 0.0000(6) -0.0030(6) -0.0018(7)
C29 0.0211(8) 0.0179(7) 0.0206(8) 0.0020(6) -0.0001(6) -0.0022(6)

loop_
_atom_type_symbol
_atom_type_description
_atom_type_scat_dispersion_real
_atom_type_scat_dispersion_imag
_atom_type_scat_source
C C 0.0033 0.0016 'International Tables Vol C Tables 4.2.6.8 and 6.1.1.4'
H H 0.0000 0.0000 'International Tables Vol C Tables 4.2.6.8 and 6.1.1.4'
N N 0.0061 0.0033 'International Tables Vol C Tables 4.2.6.8 and 6.1.1.4'
O O 0.0106 0.0060 'International Tables Vol C Tables 4.2.6.8 and 6.1.1.4'

loop_
_geom_angle_atom_site_label_1
_geom_angle_atom_site_label_2
_geom_angle_atom_site_label_3
_geom_angle
_geom_angle_site_symmetry_1
_geom_angle_site_symmetry_3
_geom_angle_publ_flag
C23 O1 C1 105.70(10) . . ?
C1 N1 C10 117.73(11) . . ?
C1 N1 C17 118.98(11) . . ?
C10 N1 C17 118.00(11) . . ?
C21 N2 H2 116.7 . . ?
C21 N2 C29 126.63(12) . . ?
C29 N2 H2 116.7 . . ?
N1 C1 O1 116.47(12) . . ?
C2 C1 O1 110.46(12) . . ?
C2 C1 N1 133.07(13) . . ?
C1 C2 C3 120.68(12) . . ?
C1 C2 C22 106.15(12) . . ?
C22 C2 C3 133.05(13) . . ?
C4 C3 C2 121.93(13) . . ?
C4 C3 C8 120.04(14) . . ?
C8 C3 C2 117.83(13) . . ?
C3 C4 H4 119.9 . . ?
C5 C4 C3 120.17(15) . . ?
C5 C4 H4 119.9 . . ?
C4 C5 H5 120.1 . . ?
C4 C5 C6 119.88(16) . . ?
C6 C5 H5 120.1 . . ?
C5 C6 H6 119.9 . . ?
C7 C6 C5 120.17(15) . . ?
C7 C6 H6 119.9 . . ?
C6 C7 H7 119.5 . . ?
C6 C7 C8 120.96(15) . . ?
C8 C7 H7 119.5 . . ?
C3 C8 C9 119.68(13) . . ?
C7 C8 C3 118.76(14) . . ?
C7 C8 C9 121.51(14) . . ?
C8 C9 H9A 108.4 . . ?
C8 C9 H9B 108.4 . . ?
C8 C9 C10 115.33(12) . . ?
H9A C9 H9B 107.5 . . ?
C10 C9 H9A 108.4 . . ?
C10 C9 H9B 108.4 . . ?
N1 C10 C9 113.06(12) . . ?
N1 C10 H10 107.2 . . ?
N1 C10 C11 111.98(12) . . ?
C9 C10 H10 107.2 . . ?
C11 C10 C9 109.91(12) . . ?
C11 C10 H10 107.2 . . ?
C12 C11 C10 120.26(13) . . ?
C16 C11 C10 121.94(13) . . ?
C16 C11 C12 117.77(14) . . ?
C11 C12 H12 119.4 . . ?
C13 C12 C11 121.20(15) . . ?
C13 C12 H12 119.4 . . ?
C12 C13 H13 119.9 . . ?
C14 C13 C12 120.30(15) . . ?
C14 C13 H13 119.9 . . ?
C13 C14 H14 120.5 . . ?
C13 C14 C15 119.07(16) . . ?
C15 C14 H14 120.5 . . ?
C14 C15 H15 119.7 . . ?
C14 C15 C16 120.60(16) . . ?
C16 C15 H15 119.7 . . ?
C11 C16 C15 121.02(15) . . ?
C11 C16 H16 119.5 . . ?
C15 C16 H16 119.5 . . ?
N1 C17 C18 110.75(12) . . ?
N1 C17 C19 108.90(12) . . ?
N1 C17 C20 108.94(11) . . ?
C19 C17 C18 110.73(13) . . ?
C20 C17 C18 108.80(13) . . ?
C20 C17 C19 108.67(13) . . ?
C17 C18 H18A 109.5 . . ?
C17 C18 H18B 109.5 . . ?
C17 C18 H18C 109.5 . . ?
H18A C18 H18B 109.5 . . ?
H18A C18 H18C 109.5 . . ?
H18B C18 H18C 109.5 . . ?
C17 C19 H19A 109.5 . . ?
C17 C19 H19B 109.5 . . ?
C17 C19 H19C 109.5 . . ?
H19A C19 H19B 109.5 . . ?
H19A C19 H19C 109.5 . . ?
H19B C19 H19C 109.5 . . ?
C17 C20 H20A 109.5 . . ?
C17 C20 H20B 109.5 . . ?
C17 C20 H20C 109.5 . . ?
H20A C20 H20B 109.5 . . ?
H20A C20 H20C 109.5 . . ?
H20B C20 H20C 109.5 . . ?
O2 C21 N2 120.37(13) . . ?
O2 C21 C22 125.43(13) . . ?
N2 C21 C22 114.20(13) . . ?
C2 C22 C21 134.29(13) . . ?
C23 C22 C2 106.30(12) . . ?
C23 C22 C21 119.36(13) . . ?
O1 C23 C22 111.33(12) . . ?
O1 C23 C24 123.20(13) . . ?
C22 C23 C24 125.45(13) . . ?
C25 C24 C23 126.26(13) . . ?
C25 C24 C29 119.31(13) . . ?
C29 C24 C23 114.42(13) . . ?
C24 C25 H25 119.8 . . ?
C26 C25 C24 120.46(14) . . ?
C26 C25 H25 119.8 . . ?
C25 C26 H26 120.1 . . ?
C25 C26 C27 119.88(15) . . ?
C27 C26 H26 120.1 . . ?
C26 C27 H27 119.5 . . ?
C28 C27 C26 121.00(14) . . ?
C28 C27 H27 119.5 . . ?
C27 C28 H28 120.3 . . ?
C27 C28 C29 119.49(14) . . ?
C29 C28 H28 120.3 . . ?
N2 C29 C24 119.69(12) . . ?
N2 C29 C28 120.46(13) . . ?
C28 C29 C24 119.86(13) . . ?

loop_
_geom_bond_atom_site_label_1
_geom_bond_atom_site_label_2
_geom_bond_distance
_geom_bond_site_symmetry_2
_geom_bond_publ_flag
O1 C1 1.4080(17) . ?
O1 C23 1.3572(16) . ?
O2 C21 1.2454(17) . ?
N1 C1 1.3752(17) . ?
N1 C10 1.4739(18) . ?
N1 C17 1.5011(18) . ?
N2 H2 0.8800 . ?
N2 C21 1.3717(18) . ?
N2 C29 1.3933(18) . ?
C1 C2 1.357(2) . ?
C2 C3 1.474(2) . ?
C2 C22 1.4418(19) . ?
C3 C4 1.396(2) . ?
C3 C8 1.405(2) . ?
C4 H4 0.9500 . ?
C4 C5 1.386(2) . ?
C5 H5 0.9500 . ?
C5 C6 1.386(2) . ?
C6 H6 0.9500 . ?
C6 C7 1.384(2) . ?
C7 H7 0.9500 . ?
C7 C8 1.389(2) . ?
C8 C9 1.510(2) . ?
C9 H9A 0.9900 . ?
C9 H9B 0.9900 . ?
C9 C10 1.539(2) . ?
C10 H10 1.0000 . ?
C10 C11 1.524(2) . ?
C11 C12 1.396(2) . ?
C11 C16 1.384(2) . ?
C12 H12 0.9500 . ?
C12 C13 1.382(2) . ?
C13 H13 0.9500 . ?
C13 C14 1.380(2) . ?
C14 H14 0.9500 . ?
C14 C15 1.382(2) . ?
C15 H15 0.9500 . ?
C15 C16 1.386(2) . ?
C16 H16 0.9500 . ?
C17 C18 1.527(2) . ?
C17 C19 1.527(2) . ?
C17 C20 1.516(2) . ?
C18 H18A 0.9800 . ?
C18 H18B 0.9800 . ?
C18 H18C 0.9800 . ?
C19 H19A 0.9800 . ?
C19 H19B 0.9800 . ?
C19 H19C 0.9800 . ?
C20 H20A 0.9800 . ?
C20 H20B 0.9800 . ?
C20 H20C 0.9800 . ?
C21 C22 1.4494(19) . ?
C22 C23 1.369(2) . ?
C23 C24 1.423(2) . ?
C24 C25 1.402(2) . ?
C24 C29 1.406(2) . ?
C25 H25 0.9500 . ?
C25 C26 1.368(2) . ?
C26 H26 0.9500 . ?
C26 C27 1.396(2) . ?
C27 H27 0.9500 . ?
C27 C28 1.378(2) . ?
C28 H28 0.9500 . ?
C28 C29 1.396(2) . ?

loop_
_geom_torsion_atom_site_label_1
_geom_torsion_atom_site_label_2
_geom_torsion_atom_site_label_3
_geom_torsion_atom_site_label_4
_geom_torsion
_geom_torsion_site_symmetry_1
_geom_torsion_site_symmetry_2
_geom_torsion_site_symmetry_3
_geom_torsion_site_symmetry_4
_geom_torsion_publ_flag
O1 C1 C2 C3 175.90(12) . . . . ?
O1 C1 C2 C22 -0.60(15) . . . . ?
O1 C23 C24 C25 2.9(2) . . . . ?
O1 C23 C24 C29 -178.38(12) . . . . ?
O2 C21 C22 C2 2.6(3) . . . . ?
O2 C21 C22 C23 -174.53(13) . . . . ?
N1 C1 C2 C3 -4.8(2) . . . . ?
N1 C1 C2 C22 178.67(15) . . . . ?
N1 C10 C11 C12 -168.77(12) . . . . ?
N1 C10 C11 C16 13.54(19) . . . . ?
N2 C21 C22 C2 -177.90(14) . . . . ?
N2 C21 C22 C23 5.00(19) . . . . ?
C1 O1 C23 C22 2.13(14) . . . . ?
C1 O1 C23 C24 -176.32(13) . . . . ?
C1 N1 C10 C9 25.91(18) . . . . ?
C1 N1 C10 C11 -98.91(15) . . . . ?
C1 N1 C17 C18 -86.44(16) . . . . ?
C1 N1 C17 C19 151.56(13) . . . . ?
C1 N1 C17 C20 33.19(18) . . . . ?
C1 C2 C3 C4 -133.06(15) . . . . ?
C1 C2 C3 C8 41.69(19) . . . . ?
C1 C2 C22 C21 -175.51(15) . . . . ?
C1 C2 C22 C23 1.85(15) . . . . ?
C2 C3 C4 C5 172.96(14) . . . . ?
C2 C3 C8 C7 -173.08(13) . . . . ?
C2 C3 C8 C9 9.45(19) . . . . ?
C2 C22 C23 O1 -2.51(15) . . . . ?
C2 C22 C23 C24 175.90(13) . . . . ?
C3 C2 C22 C21 8.6(3) . . . . ?
C3 C2 C22 C23 -174.03(15) . . . . ?
C3 C4 C5 C6 0.4(2) . . . . ?
C3 C8 C9 C10 -76.09(17) . . . . ?
C4 C3 C8 C7 1.8(2) . . . . ?
C4 C3 C8 C9 -175.70(13) . . . . ?
C4 C5 C6 C7 0.7(2) . . . . ?
C5 C6 C7 C8 -0.6(2) . . . . ?
C6 C7 C8 C3 -0.7(2) . . . . ?
C6 C7 C8 C9 176.77(15) . . . . ?
C7 C8 C9 C10 106.51(16) . . . . ?
C8 C3 C4 C5 -1.7(2) . . . . ?
C8 C9 C10 N1 49.54(17) . . . . ?
C8 C9 C10 C11 175.47(12) . . . . ?
C9 C10 C11 C12 64.69(17) . . . . ?
C9 C10 C11 C16 -113.00(15) . . . . ?
C10 N1 C1 O1 123.78(13) . . . . ?
C10 N1 C1 C2 -55.4(2) . . . . ?
C10 N1 C17 C18 67.31(16) . . . . ?
C10 N1 C17 C19 -54.69(16) . . . . ?
C10 N1 C17 C20 -173.06(13) . . . . ?
C10 C11 C12 C13 -176.28(14) . . . . ?
C10 C11 C16 C15 175.95(15) . . . . ?
C11 C12 C13 C14 0.5(2) . . . . ?
C12 C11 C16 C15 -1.8(2) . . . . ?
C12 C13 C14 C15 -2.2(2) . . . . ?
C13 C14 C15 C16 2.0(3) . . . . ?
C14 C15 C16 C11 0.1(2) . . . . ?
C16 C11 C12 C13 1.5(2) . . . . ?
C17 N1 C1 O1 -82.40(15) . . . . ?
C17 N1 C1 C2 98.37(19) . . . . ?
C17 N1 C10 C9 -128.17(13) . . . . ?
C17 N1 C10 C11 107.01(14) . . . . ?
C21 N2 C29 C24 -1.1(2) . . . . ?
C21 N2 C29 C28 179.03(13) . . . . ?
C21 C22 C23 O1 175.32(12) . . . . ?
C21 C22 C23 C24 -6.3(2) . . . . ?
C22 C2 C3 C4 42.3(2) . . . . ?
C22 C2 C3 C8 -142.91(15) . . . . ?
C22 C23 C24 C25 -175.38(14) . . . . ?
C22 C23 C24 C29 3.4(2) . . . . ?
C23 O1 C1 N1 179.71(12) . . . . ?
C23 O1 C1 C2 -0.89(14) . . . . ?
C23 C24 C25 C26 178.49(14) . . . . ?
C23 C24 C29 N2 0.34(19) . . . . ?
C23 C24 C29 C28 -179.74(13) . . . . ?
C24 C25 C26 C27 0.7(2) . . . . ?
C25 C24 C29 N2 179.20(12) . . . . ?
C25 C24 C29 C28 -0.9(2) . . . . ?
C25 C26 C27 C28 -0.2(2) . . . . ?
C26 C27 C28 C29 -0.9(2) . . . . ?
C27 C28 C29 N2 -178.65(13) . . . . ?
C27 C28 C29 C24 1.4(2) . . . . ?
C29 N2 C21 O2 177.95(12) . . . . ?
C29 N2 C21 C22 -1.6(2) . . . . ?
C29 C24 C25 C26 -0.2(2) . . . . ?
